data_2242871
loop_
_publ_author_name
'Udayakumar, Mani'
'Cer\'on, Margarita'
'Ceballos, Paulina'
'Percino, Judith'
'Thamotharan, Subbiah'

_publ_section_title
;
 Quantitative analysis of weak non-covalent interactions in
 (<i>Z</i>)-3-(4-chlorophenyl)-2-phenylacrylonitrile: insights from
 <i>PIXEL</i> and Hirshfeld surface analysis
;
_journal_issue 4
_journal_name_full 'Acta Crystallographica Section E'
_journal_page_first 499
_journal_page_last 505
_journal_paper_doi 10.1107/S2056989019003694
_journal_volume 75
_journal_year 2019
_chemical_formula_iupac 'C15 H10 Cl N'
_chemical_formula_moiety 'C15 H10 Cl N'
_chemical_formula_sum 'C15 H10 Cl N'
_chemical_formula_weight 239.69
_chemical_name_systematic
;
(<i>Z</i>)-3-(4-Chlorophenyl)-2-phenylacrylonitrile
;
_space_group_crystal_system orthorhombic
_space_group_IT_number 60
_space_group_name_Hall '-P 2n 2ab'
_space_group_name_H-M_alt 'P b c n'
_symmetry_space_group_name_Hall '-P 2n 2ab'
_symmetry_space_group_name_H-M 'P b c n'
_atom_sites_solution_hydrogens geom
_atom_sites_solution_primary direct
_atom_sites_solution_secondary difmap
_audit_creation_method SHELXL-2014/7
_cell_angle_alpha 90
_cell_angle_beta 90
_cell_angle_gamma 90
_cell_formula_units_Z 8
_cell_length_a 13.3417(8)
_cell_length_b 7.1030(5)
_cell_length_c 25.1418(18)
_cell_measurement_reflns_used 3085
_cell_measurement_temperature 100(2)
_cell_measurement_theta_max 67.42
_cell_measurement_theta_min 4.82
_cell_volume 2382.6(3)
_computing_cell_refinement
;
(CrysAlisPro; Agilent, 2012)
;
_computing_data_collection
;
(CrysAlisPro; Agilent, 2012)
;
_computing_data_reduction
;
(CrysAlisPro; Agilent, 2012)
;
_computing_molecular_graphics
;
PLATON (Spek, 2009) and Mercury (Macrae <i>et al.</i>,  2008)
;
_computing_publication_material
;
publCIF (Westrip, 2010)
;
_computing_structure_refinement
;
SHELXL-2014/7 (Sheldrick, 2015)
;
_computing_structure_solution
;
SHELXS-2013 (Sheldrick, 2008)
;
_diffrn_ambient_temperature 100(2)
_diffrn_measured_fraction_theta_full 0.999
_diffrn_measured_fraction_theta_max 0.999
_diffrn_measurement_device_type 'SuperNova, Dual, Cu at zero, Atlas'
_diffrn_measurement_method '\w scans'
_diffrn_radiation_type CuK\a
_diffrn_radiation_wavelength 1.54178
_diffrn_reflns_av_R_equivalents 0.0308
_diffrn_reflns_av_unetI/netI 0.0266
_diffrn_reflns_limit_h_max 11
_diffrn_reflns_limit_h_min -15
_diffrn_reflns_limit_k_max 8
_diffrn_reflns_limit_k_min -6
_diffrn_reflns_limit_l_max 30
_diffrn_reflns_limit_l_min -23
_diffrn_reflns_number 6681
_diffrn_reflns_theta_full 67.246
_diffrn_reflns_theta_max 67.246
_diffrn_reflns_theta_min 3.516
_diffrn_source 'SuperNova (Cu) X-ray Source'
_exptl_absorpt_coefficient_mu 2.608
_exptl_absorpt_correction_T_max 0.889
_exptl_absorpt_correction_T_min 0.560
_exptl_absorpt_correction_type analytical
_exptl_absorpt_process_details
;
(CrysAlisPro; Agilent, 2012)
;
_exptl_crystal_colour colourless
_exptl_crystal_density_diffrn 1.336
_exptl_crystal_description plate
_exptl_crystal_F_000 992
_exptl_crystal_size_max 0.31
_exptl_crystal_size_mid 0.29
_exptl_crystal_size_min 0.05
_refine_diff_density_max 0.281
_refine_diff_density_min -0.201
_refine_ls_extinction_method none
_refine_ls_goodness_of_fit_ref 1.099
_refine_ls_hydrogen_treatment constr
_refine_ls_matrix_type full
_refine_ls_number_parameters 212
_refine_ls_number_reflns 2132
_refine_ls_number_restraints 44
_refine_ls_restrained_S_all 1.091
_refine_ls_R_factor_all 0.0549
_refine_ls_R_factor_gt 0.0499
_refine_ls_shift/su_max 0.001
_refine_ls_shift/su_mean 0.000
_refine_ls_structure_factor_coef Fsqd
_refine_ls_weighting_details 'w=1/[\s^2^(Fo^2^)+(0.0441P)^2^+2.5669P] where P=(Fo^2^+2Fc^2^)/3'
_refine_ls_weighting_scheme calc
_refine_ls_wR_factor_gt 0.1178
_refine_ls_wR_factor_ref 0.1215
_reflns_number_gt 1930
_reflns_number_total 2132
_reflns_threshold_expression 'I > 2\s(I)'
_cod_data_source_file su5483sup1.cif
_cod_data_source_block I
_cod_database_code 2242871
_shelx_space_group_comment
;
The symmetry employed for this shelxl refinement is uniquely defined
by the following loop, which should always be used as a source of
symmetry information in preference to the above space-group names.
They are only intended as comments.
;

loop_
_space_group_symop_operation_xyz
'x, y, z'
'-x+1/2, -y+1/2, z+1/2'
'-x, y, -z+1/2'
'x+1/2, -y+1/2, -z'
'-x, -y, -z'
'x-1/2, y-1/2, -z-1/2'
'x, -y, z-1/2'
'-x-1/2, y-1/2, z'

loop_
_atom_site_type_symbol
_atom_site_label
_atom_site_fract_x
_atom_site_fract_y
_atom_site_fract_z
_atom_site_U_iso_or_equiv
_atom_site_adp_type
_atom_site_calc_flag
_atom_site_occupancy
_atom_site_disorder_assembly
_atom_site_disorder_group
Cl Cl1 0.34667(5) 0.49268(11) 0.74493(3) 0.0369(2) Uani d 0.8598(17) A 1
C C12 0.3468(2) 0.4040(5) 0.68021(11) 0.0258(7) Uani d 0.8598(17) A 1
C C11 0.2585(4) 0.4067(10) 0.65042(19) 0.0251(12) Uani d 0.8598(17) A 1
H H11 0.1975 0.4506 0.6654 0.030 Uiso calc 0.8598(17) A 1
C C10 0.26234(19) 0.3441(7) 0.59886(15) 0.0230(8) Uani d 0.8598(17) A 1
H H10 0.2031 0.3475 0.5779 0.028 Uiso calc 0.8598(17) A 1
C C9 0.35071(18) 0.2756(4) 0.57609(11) 0.0211(6) Uani d 0.8598(17) A 1
C C14 0.43690(19) 0.2651(4) 0.60818(12) 0.0238(6) Uani d 0.8598(17) A 1
H H14 0.4969 0.2135 0.5940 0.029 Uiso calc 0.8598(17) A 1
C C13 0.4351(2) 0.3289(4) 0.66008(13) 0.0251(6) Uani d 0.8598(17) A 1
H H13 0.4935 0.3215 0.6817 0.030 Uiso calc 0.8598(17) A 1
C C8 0.34672(17) 0.2150(4) 0.52053(11) 0.0221(6) Uani d 0.8598(17) A 1
H H8 0.2831 0.1722 0.5086 0.026 Uiso calc 0.8598(17) A 1
C C7 0.41994(17) 0.2112(3) 0.48387(10) 0.0209(5) Uani d 0.8598(17) A 1
C C15 0.52002(18) 0.2729(4) 0.49672(11) 0.0223(6) Uani d 0.8598(17) A 1
C C1 0.4052(2) 0.1547(4) 0.42761(11) 0.0221(6) Uani d 0.8598(17) A 1
C C2 0.3269(2) 0.0340(5) 0.41280(15) 0.0243(7) Uani d 0.8598(17) A 1
H H2 0.2827 -0.0136 0.4392 0.029 Uiso calc 0.8598(17) A 1
C C3 0.3133(3) -0.0165(6) 0.36020(18) 0.0295(7) Uani d 0.8598(17) A 1
H H3 0.2595 -0.0976 0.3508 0.035 Uiso calc 0.8598(17) A 1
C C4 0.3776(2) 0.0501(5) 0.32082(12) 0.0316(8) Uani d 0.8598(17) A 1
H H4 0.3685 0.0140 0.2848 0.038 Uiso calc 0.8598(17) A 1
C C5 0.4552(2) 0.1704(5) 0.33516(12) 0.0319(7) Uani d 0.8598(17) A 1
H H5 0.4989 0.2181 0.3086 0.038 Uiso calc 0.8598(17) A 1
C C6 0.46955(19) 0.2214(4) 0.38776(13) 0.0258(6) Uani d 0.8598(17) A 1
H H6 0.5235 0.3024 0.3969 0.031 Uiso calc 0.8598(17) A 1
N N2 0.6003(4) 0.322(2) 0.5051(3) 0.0275(13) Uani d 0.8598(17) A 1
Cl Cl1' 0.4211(3) -0.0021(6) 0.26712(16) 0.0355(12) Uani d 0.1402(17) A 2
C C12' 0.3955(15) 0.065(3) 0.3320(6) 0.0258(7) Uani d 0.1402(17) A 2
C C11' 0.3213(17) -0.031(3) 0.3605(10) 0.0251(12) Uani d 0.1402(17) A 2
H H11' 0.2808 -0.1233 0.3438 0.030 Uiso calc 0.1402(17) A 2
C C10' 0.3084(15) 0.012(3) 0.4131(9) 0.0230(8) Uani d 0.1402(17) A 2
H H10' 0.2584 -0.0516 0.4330 0.028 Uiso calc 0.1402(17) A 2
C C9' 0.3673(11) 0.148(2) 0.4380(6) 0.0211(6) Uani d 0.1402(17) A 2
C C14' 0.4402(11) 0.240(2) 0.4083(7) 0.0238(6) Uani d 0.1402(17) A 2
H H14' 0.4806 0.3321 0.4253 0.029 Uiso calc 0.1402(17) A 2
C C13' 0.4562(13) 0.202(2) 0.3551(8) 0.0251(6) Uani d 0.1402(17) A 2
H H13' 0.5062 0.2656 0.3352 0.030 Uiso calc 0.1402(17) A 2
C C8' 0.3491(12) 0.192(2) 0.4942(5) 0.0221(6) Uani d 0.1402(17) A 2
H H8' 0.2817 0.1744 0.5054 0.026 Uiso calc 0.1402(17) A 2
C C7' 0.4111(9) 0.251(2) 0.5321(5) 0.0209(5) Uani d 0.1402(17) A 2
C C15' 0.5165(10) 0.281(3) 0.5210(7) 0.0223(6) Uani d 0.1402(17) A 2
C C1' 0.3810(13) 0.294(3) 0.5875(6) 0.0221(6) Uani d 0.1402(17) A 2
C C2' 0.2837(15) 0.357(5) 0.6003(10) 0.0243(7) Uani d 0.1402(17) A 2
H H2' 0.2315 0.3515 0.5746 0.029 Uiso calc 0.1402(17) A 2
C C3' 0.265(3) 0.429(9) 0.6513(12) 0.0295(7) Uani d 0.1402(17) A 2
H H3' 0.2066 0.5025 0.6568 0.035 Uiso calc 0.1402(17) A 2
C C4' 0.3293(16) 0.396(4) 0.6948(8) 0.0316(8) Uani d 0.1402(17) A 2
H H4' 0.3103 0.4223 0.7305 0.038 Uiso calc 0.1402(17) A 2
C C5' 0.4215(14) 0.322(3) 0.6819(7) 0.0319(7) Uani d 0.1402(17) A 2
H H5' 0.4684 0.2946 0.7093 0.038 Uiso calc 0.1402(17) A 2
C C6' 0.4461(14) 0.288(3) 0.6300(8) 0.0258(6) Uani d 0.1402(17) A 2
H H6' 0.5140 0.2566 0.6225 0.031 Uiso calc 0.1402(17) A 2
N N2' 0.598(3) 0.323(14) 0.514(3) 0.0275(13) Uani d 0.1402(17) A 2

loop_
_atom_site_aniso_label
_atom_site_aniso_U_11
_atom_site_aniso_U_22
_atom_site_aniso_U_33
_atom_site_aniso_U_12
_atom_site_aniso_U_13
_atom_site_aniso_U_23
Cl1 0.0262(4) 0.0535(5) 0.0309(4) 0.0039(3) 0.0002(2) -0.0111(3)
C12 0.0270(15) 0.0252(14) 0.0252(16) 0.0003(12) 0.0022(11) -0.0039(13)
C11 0.0152(15) 0.023(3) 0.0373(14) 0.0016(17) 0.0025(11) 0.0000(13)
C10 0.0133(15) 0.0221(16) 0.0336(13) -0.0006(15) -0.0016(13) 0.0021(11)
C9 0.0133(13) 0.0151(12) 0.0348(14) -0.0033(11) -0.0009(10) 0.0039(11)
C14 0.0145(13) 0.0231(14) 0.0339(15) 0.0026(10) 0.0024(13) 0.0000(13)
C13 0.0168(12) 0.0252(14) 0.0335(16) -0.0012(10) -0.0025(12) 0.0013(14)
C8 0.0137(11) 0.0163(12) 0.0362(15) 0.0001(9) -0.0004(12) 0.0033(12)
C7 0.0130(11) 0.0159(11) 0.0336(12) 0.0010(9) -0.0010(9) 0.0034(10)
C15 0.0178(12) 0.0200(12) 0.0290(14) 0.0022(9) 0.0022(11) 0.0019(13)
C1 0.0134(12) 0.0197(13) 0.0332(14) 0.0021(12) -0.0008(10) 0.0021(11)
C2 0.0190(17) 0.0195(15) 0.0344(14) -0.0013(12) 0.0006(13) 0.0025(11)
C3 0.0250(16) 0.0279(17) 0.0355(15) -0.0025(13) -0.0046(12) 0.0017(12)
C4 0.0303(17) 0.0355(17) 0.0289(16) 0.0033(13) -0.0026(12) 0.0013(13)
C5 0.0269(14) 0.0346(17) 0.0343(16) 0.0020(13) 0.0021(13) 0.0059(13)
C6 0.0173(13) 0.0228(14) 0.0372(17) -0.0004(11) 0.0009(11) 0.0051(12)
N2 0.0163(10) 0.0277(10) 0.039(4) 0.0005(8) 0.0000(12) 0.000(3)
Cl1' 0.042(2) 0.036(2) 0.029(2) 0.0029(19) 0.0032(17) -0.0018(17)
C12' 0.0270(15) 0.0252(14) 0.0252(16) 0.0003(12) 0.0022(11) -0.0039(13)
C11' 0.0152(15) 0.023(3) 0.0373(14) 0.0016(17) 0.0025(11) 0.0000(13)
C10' 0.0133(15) 0.0221(16) 0.0336(13) -0.0006(15) -0.0016(13) 0.0021(11)
C9' 0.0133(13) 0.0151(12) 0.0348(14) -0.0033(11) -0.0009(10) 0.0039(11)
C14' 0.0145(13) 0.0231(14) 0.0339(15) 0.0026(10) 0.0024(13) 0.0000(13)
C13' 0.0168(12) 0.0252(14) 0.0335(16) -0.0012(10) -0.0025(12) 0.0013(14)
C8' 0.0137(11) 0.0163(12) 0.0362(15) 0.0001(9) -0.0004(12) 0.0033(12)
C7' 0.0130(11) 0.0159(11) 0.0336(12) 0.0010(9) -0.0010(9) 0.0034(10)
C15' 0.0178(12) 0.0200(12) 0.0290(14) 0.0022(9) 0.0022(11) 0.0019(13)
C1' 0.0134(12) 0.0197(13) 0.0332(14) 0.0021(12) -0.0008(10) 0.0021(11)
C2' 0.0190(17) 0.0195(15) 0.0344(14) -0.0013(12) 0.0006(13) 0.0025(11)
C3' 0.0250(16) 0.0279(17) 0.0355(15) -0.0025(13) -0.0046(12) 0.0017(12)
C4' 0.0303(17) 0.0355(17) 0.0289(16) 0.0033(13) -0.0026(12) 0.0013(13)
C5' 0.0269(14) 0.0346(17) 0.0343(16) 0.0020(13) 0.0021(13) 0.0059(13)
C6' 0.0173(13) 0.0228(14) 0.0372(17) -0.0004(11) 0.0009(11) 0.0051(12)
N2' 0.0163(10) 0.0277(10) 0.039(4) 0.0005(8) 0.0000(12) 0.000(3)

loop_
_atom_type_symbol
_atom_type_description
_atom_type_scat_dispersion_real
_atom_type_scat_dispersion_imag
_atom_type_scat_source
C C 0.0181 0.0091 'International Tables Vol C Tables 4.2.6.8 and 6.1.1.4'
H H 0.0000 0.0000 'International Tables Vol C Tables 4.2.6.8 and 6.1.1.4'
N N 0.0311 0.0180 'International Tables Vol C Tables 4.2.6.8 and 6.1.1.4'
Cl Cl 0.3639 0.7018 'International Tables Vol C Tables 4.2.6.8 and 6.1.1.4'

loop_
_geom_angle_atom_site_label_1
_geom_angle_atom_site_label_2
_geom_angle_atom_site_label_3
_geom_angle_site_symmetry_3
_geom_angle
C13 C12 C11 . 121.7(3)
C13 C12 Cl1 . 118.7(2)
C11 C12 Cl1 . 119.6(3)
C10 C11 C12 . 118.1(4)
C10 C11 H11 . 120.9
C12 C11 H11 . 120.9
C11 C10 C9 . 122.1(3)
C11 C10 H10 . 119.0
C9 C10 H10 . 119.0
C10 C9 C14 . 118.2(3)
C10 C9 C8 . 117.6(2)
C14 C9 C8 . 124.2(2)
C13 C14 C9 . 120.7(2)
C13 C14 H14 . 119.6
C9 C14 H14 . 119.6
C14 C13 C12 . 119.0(2)
C14 C13 H13 . 120.5
C12 C13 H13 . 120.5
C7 C8 C9 . 129.4(2)
C7 C8 H8 . 115.3
C9 C8 H8 . 115.3
C8 C7 C15 . 120.9(2)
C8 C7 C1 . 124.3(2)
C15 C7 C1 . 114.7(2)
N2 C15 C7 . 177.6(5)
C6 C1 C2 . 118.2(3)
C6 C1 C7 . 120.6(3)
C2 C1 C7 . 121.1(3)
C3 C2 C1 . 120.7(3)
C3 C2 H2 . 119.7
C1 C2 H2 . 119.7
C2 C3 C4 . 120.8(4)
C2 C3 H3 . 119.6
C4 C3 H3 . 119.6
C5 C4 C3 . 118.9(3)
C5 C4 H4 . 120.6
C3 C4 H4 . 120.6
C6 C5 C4 . 120.8(3)
C6 C5 H5 . 119.6
C4 C5 H5 . 119.6
C5 C6 C1 . 120.6(3)
C5 C6 H6 . 119.7
C1 C6 H6 . 119.7
C12' Cl1' Cl1' 3_655 122.6(7)
C13' C12' C11' . 122.6(16)
C13' C12' Cl1' . 118.0(14)
C11' C12' Cl1' . 119.1(15)
C10' C11' C12' . 118(2)
C10' C11' H11' . 120.8
C12' C11' H11' . 120.8
C11' C10' C9' . 121.2(19)
C11' C10' H10' . 119.4
C9' C10' H10' . 119.4
C14' C9' C10' . 118.6(14)
C14' C9' C8' . 122.3(14)
C10' C9' C8' . 119.1(15)
C13' C14' C9' . 122.5(15)
C13' C14' H14' . 118.8
C9' C14' H14' . 118.8
C14' C13' C12' . 116.7(15)
C14' C13' H13' . 121.6
C12' C13' H13' . 121.6
C7' C8' C9' . 130.8(14)
C7' C8' H8' . 114.6
C9' C8' H8' . 114.6
C8' C7' C15' . 120.8(13)
C8' C7' C1' . 124.7(12)
C15' C7' C1' . 114.4(13)
N2' C15' C7' . 173(5)
C6' C1' C2' . 114.6(15)
C6' C1' C7' . 123.4(15)
C2' C1' C7' . 121.9(16)
C3' C2' C1' . 119(2)
C3' C2' H2' . 120.4
C1' C2' H2' . 120.4
C2' C3' C4' . 123(2)
C2' C3' H3' . 118.6
C4' C3' H3' . 118.6
C5' C4' C3' . 115.1(18)
C5' C4' H4' . 122.5
C3' C4' H4' . 122.5
C6' C5' C4' . 120.5(17)
C6' C5' H5' . 119.8
C4' C5' H5' . 119.8
C5' C6' C1' . 125.6(17)
C5' C6' H6' . 117.2
C1' C6' H6' . 117.2

loop_
_geom_bond_atom_site_label_1
_geom_bond_atom_site_label_2
_geom_bond_site_symmetry_2
_geom_bond_distance
Cl1 C12 . 1.745(3)
C12 C13 . 1.389(4)
C12 C11 . 1.397(5)
C11 C10 . 1.371(4)
C11 H11 . 0.9500
C10 C9 . 1.398(4)
C10 H10 . 0.9500
C9 C14 . 1.407(4)
C9 C8 . 1.462(4)
C14 C13 . 1.382(4)
C14 H14 . 0.9500
C13 H13 . 0.9500
C8 C7 . 1.344(3)
C8 H8 . 0.9500
C7 C15 . 1.442(3)
C7 C1 . 1.483(4)
C15 N2 . 1.146(5)
C1 C6 . 1.402(4)
C1 C2 . 1.402(4)
C2 C3 . 1.382(5)
C2 H2 . 0.9500
C3 C4 . 1.393(5)
C3 H3 . 0.9500
C4 C5 . 1.390(4)
C4 H4 . 0.9500
C5 C6 . 1.384(4)
C5 H5 . 0.9500
C6 H6 . 0.9500
Cl1' C12' . 1.735(15)
Cl1' Cl1' 3_655 2.275(9)
C12' C13' . 1.389(17)
C12' C11' . 1.399(18)
C11' C10' . 1.368(19)
C11' H11' . 0.9500
C10' C9' . 1.391(17)
C10' H10' . 0.9500
C9' C14' . 1.388(15)
C9' C8' . 1.467(15)
C14' C13' . 1.383(16)
C14' H14' . 0.9500
C13' H13' . 0.9500
C8' C7' . 1.331(14)
C8' H8' . 0.9500
C7' C15' . 1.448(14)
C7' C1' . 1.483(15)
C15' N2' . 1.148(17)
C1' C6' . 1.377(16)
C1' C2' . 1.410(18)
C2' C3' . 1.40(2)
C2' H2' . 0.9500
C3' C4' . 1.41(2)
C3' H3' . 0.9500
C4' C5' . 1.376(17)
C4' H4' . 0.9500
C5' C6' . 1.369(16)
C5' H5' . 0.9500
C6' H6' . 0.9500

loop_
_geom_hbond_atom_site_label_D
_geom_hbond_atom_site_label_H
_geom_hbond_atom_site_label_A
_geom_hbond_site_symmetry_A
_geom_hbond_distance_DH
_geom_hbond_distance_HA
_geom_hbond_distance_DA
_geom_hbond_angle_DHA
C5 H5 Cl1' 3_655 0.95 2.69 3.292(5) 122
C8 H8 N2 4_456 0.95 2.46 3.361(6) 157
C8 H8 N2' 4_456 0.95 2.53 3.44(4) 160
C14 H14 N2' . 0.95 2.54 3.22(6) 129
C3 H3 <i>Cg</i>1 8_655 0.95 2.99 3.860(4) 153
C3 H3 <i>Cg</i>2' 8_655 0.95 2.95 3.784(9) 148
C11 H11 <i>Cg</i>2 8_665 0.95 2.96 3.418(7) 111
C11 H11 <i>Cg</i>1' 8_665 0.95 2.97 3.486(15) 115
C14 H14 <i>Cg</i>1 5_656 0.95 2.81 3.503(3) 130
C14 H14 <i>Cg</i>2' 5_656 0.95 2.84 3.585(8) 136
C3' H3' <i>Cg</i>2 8_665 0.95 2.59 3.32(6) 134
C3' H3' <i>Cg</i>1' 8_665 0.95 2.62 3.39(6) 139
C6' H6' <i>Cg</i>1 5_656 0.95 2.85 3.52(2) 129
C6' H6' <i>Cg</i>2' 5_656 0.95 2.93 3.64(2) 132

loop_
_geom_torsion_atom_site_label_1
_geom_torsion_atom_site_label_2
_geom_torsion_atom_site_label_3
_geom_torsion_atom_site_label_4
_geom_torsion_site_symmetry_1
_geom_torsion
C13 C12 C11 C10 . -4.3(8)
Cl1 C12 C11 C10 . 177.0(4)
C12 C11 C10 C9 . 1.2(9)
C11 C10 C9 C14 . 2.3(7)
C11 C10 C9 C8 . -179.1(5)
C10 C9 C14 C13 . -2.9(4)
C8 C9 C14 C13 . 178.7(3)
C9 C14 C13 C12 . -0.1(4)
C11 C12 C13 C14 . 3.8(6)
Cl1 C12 C13 C14 . -177.5(2)
C10 C9 C8 C7 . 152.5(3)
C14 C9 C8 C7 . -29.0(5)
C9 C8 C7 C15 . -0.2(4)
C9 C8 C7 C1 . -176.9(2)
C8 C7 C1 C6 . 154.5(3)
C15 C7 C1 C6 . -22.4(3)
C8 C7 C1 C2 . -25.4(4)
C15 C7 C1 C2 . 157.7(3)
C6 C1 C2 C3 . -0.5(4)
C7 C1 C2 C3 . 179.5(3)
C1 C2 C3 C4 . 0.5(4)
C2 C3 C4 C5 . -0.7(4)
C3 C4 C5 C6 . 0.9(4)
C4 C5 C6 C1 . -0.9(4)
C2 C1 C6 C5 . 0.6(4)
C7 C1 C6 C5 . -179.3(2)
Cl1' Cl1' C12' C13' 3_655 31.4(14)
Cl1' Cl1' C12' C11' 3_655 -142.8(8)
C13' C12' C11' C10' . -0.02(15)
Cl1' C12' C11' C10' . 174.0(14)
C12' C11' C10' C9' . 0.02(15)
C11' C10' C9' C14' . -0.1(3)
C11' C10' C9' C8' . 178.7(14)
C10' C9' C14' C13' . 0.1(5)
C8' C9' C14' C13' . -178.6(15)
C9' C14' C13' C12' . -0.1(4)
C11' C12' C13' C14' . 0.1(3)
Cl1' C12' C13' C14' . -174.0(14)
C14' C9' C8' C7' . -31(3)
C10' C9' C8' C7' . 150.5(17)
C9' C8' C7' C15' . -1(3)
C9' C8' C7' C1' . 178.5(17)
C8' C7' C1' C6' . 155(2)
C15' C7' C1' C6' . -25(3)
C8' C7' C1' C2' . -29(3)
C15' C7' C1' C2' . 151(2)
C6' C1' C2' C3' . 8(5)
C7' C1' C2' C3' . -168(4)
C1' C2' C3' C4' . -18(8)
C2' C3' C4' C5' . 13(7)
C3' C4' C5' C6' . 1(5)
C4' C5' C6' C1' . -10(4)
C2' C1' C6' C5' . 5(4)
C7' C1' C6' C5' . -178(2)

_cod_database_fobs_code 2242871
